data_4309187
loop_
_publ_author_name
'Louise Huebner'
'Anna Kornienko'
'Thomas J. Emge'
'John G. Brennan'

_publ_section_title
;
Lanthanide Clusters with Internal Ln: Fragmentation and the Formation of
Dimers with Bridging Se2- and Se22- Ligands
;
_journal_name_full 'Inorganic Chemistry'
_journal_page_first 5118
_journal_page_last 5122
_journal_paper_doi 10.1021/ic050150g
_journal_volume 44
_journal_year 2005
_chemical_formula_sum 'C68 H136 Ho10 I6 O17 S6 Se12'
_chemical_formula_weight 4776.35
_chemical_name_systematic
; 
 ?  
;
_space_group_IT_number 15
_symmetry_cell_setting monoclinic
_symmetry_space_group_name_Hall '-C 2yc'
_symmetry_space_group_name_H-M 'C 1 2/c 1'
_atom_sites_solution_hydrogens geom
_atom_sites_solution_primary direct
_atom_sites_solution_secondary difmap
_audit_creation_method SHELXL-97
_cell_angle_alpha 90.00
_cell_angle_beta 106.050(2)
_cell_angle_gamma 90.00
_cell_formula_units_Z 4
_cell_length_a 27.681(3)
_cell_length_b 18.119(2)
_cell_length_c 23.832(2)
_cell_measurement_reflns_used 4087
_cell_measurement_temperature 100(2)
_cell_measurement_theta_max 21.98
_cell_measurement_theta_min 2.25
_cell_volume 11487(2)
_computing_cell_refinement 'Bruker SMART'
_computing_data_collection 'Bruker SMART'
_computing_data_reduction 'Bruker SAINT'
_computing_molecular_graphics 'Bruker SHELXTL'
_computing_publication_material 'Bruker SHELXTL'
_computing_structure_refinement 'SHELXL-97 (Sheldrick, 1997)'
_computing_structure_solution 'SHELXS-97 (Sheldrick, 1990)'
_diffrn_ambient_temperature 100(2)
_diffrn_measured_fraction_theta_full 0.999
_diffrn_measured_fraction_theta_max 0.999
_diffrn_measurement_device_type 'CCD area detector'
_diffrn_measurement_method 'phi and omega scans'
_diffrn_radiation_monochromator graphite
_diffrn_radiation_source 'fine-focus sealed tube'
_diffrn_radiation_type MoK\a
_diffrn_radiation_wavelength 0.71073
_diffrn_reflns_av_R_equivalents 0.1008
_diffrn_reflns_av_sigmaI/netI 0.0940
_diffrn_reflns_limit_h_max 25
_diffrn_reflns_limit_h_min -22
_diffrn_reflns_limit_k_max 16
_diffrn_reflns_limit_k_min -16
_diffrn_reflns_limit_l_max 20
_diffrn_reflns_limit_l_min -21
_diffrn_reflns_number 16373
_diffrn_reflns_theta_full 18.85
_diffrn_reflns_theta_max 18.85
_diffrn_reflns_theta_min 1.36
_diffrn_standards_decay_% 0
_diffrn_standards_interval_count 0
_diffrn_standards_number 0
_exptl_absorpt_coefficient_mu 12.372
_exptl_absorpt_correction_T_max 0.8863
_exptl_absorpt_correction_T_min 0.7079
_exptl_absorpt_correction_type multi-scan
_exptl_absorpt_process_details 'Bruker SAINT (SADABS)'
_exptl_crystal_colour yellow
_exptl_crystal_density_diffrn 2.762
_exptl_crystal_density_method 'not measured'
_exptl_crystal_description rod
_exptl_crystal_F_000 8688
_exptl_crystal_size_max 0.03
_exptl_crystal_size_mid 0.02
_exptl_crystal_size_min 0.01
_refine_diff_density_max 1.149
_refine_diff_density_min -1.182
_refine_diff_density_rms 0.255
_refine_ls_extinction_method none
_refine_ls_goodness_of_fit_ref 1.038
_refine_ls_hydrogen_treatment mixed
_refine_ls_matrix_type full
_refine_ls_number_parameters 333
_refine_ls_number_reflns 4509
_refine_ls_number_restraints 20
_refine_ls_restrained_S_all 1.038
_refine_ls_R_factor_all 0.0877
_refine_ls_R_factor_gt 0.0524
_refine_ls_shift/su_max 0.002
_refine_ls_shift/su_mean 0.000
_refine_ls_structure_factor_coef Fsqd
_refine_ls_weighting_details 'calc w=1/[\s^2^(Fo^2^)+(0.0500P)^2^+39.7800P] where P=(Fo^2^+2Fc^2^)/3'
_refine_ls_weighting_scheme calc
_refine_ls_wR_factor_gt 0.1075
_refine_ls_wR_factor_ref 0.1198
_reflns_number_gt 3196
_reflns_number_total 4509
_reflns_threshold_expression >2sigma(I)
_cod_data_source_file ic050150gsi20050131_031832.cif
_cod_data_source_block hossei0
_cod_depositor_comments
;
The following automatic conversions were performed:
'_symmetry_cell_setting' value 'Monoclinic' changed to 'monoclinic'
according to '/home/saulius/struct/CIF-dictionaries/cif_core.dic'
dictionary named 'cif_core.dic' version 2.4.1 from 2010-06-29.

Automatic conversion script
Id: cif_fix_enum 1527 2010-12-29 10:47:43Z saulius 
;
_cod_original_cell_volume 11488(2)
_cod_database_code 4309187

loop_
_symmetry_equiv_pos_as_xyz
'x, y, z'
'-x, y, -z+1/2'
'x+1/2, y+1/2, z'
'-x+1/2, y+1/2, -z+1/2'
'-x, -y, -z'
'x, -y, z-1/2'
'-x+1/2, -y+1/2, -z'
'x+1/2, -y+1/2, z-1/2'

loop_
_atom_site_label
_atom_site_type_symbol
_atom_site_fract_x
_atom_site_fract_y
_atom_site_fract_z
_atom_site_U_iso_or_equiv
_atom_site_adp_type
_atom_site_occupancy
_atom_site_symmetry_multiplicity
_atom_site_calc_flag
_atom_site_refinement_flags
_atom_site_disorder_assembly
_atom_site_disorder_group
Ho1 Ho 0.56344(5) 0.73620(8) 0.33378(5) 0.0199(4) Uani 1 1 d . . .
Ho2 Ho 0.43408(5) 0.84151(8) 0.31372(5) 0.0222(4) Uani 1 1 d . . .
Ho3 Ho 0.56756(5) 0.62148(8) 0.19377(5) 0.0201(4) Uani 1 1 d . . .
Ho4 Ho 0.69057(5) 0.65547(8) 0.32843(5) 0.0247(4) Uani 1 1 d . . .
Ho5 Ho 0.53512(5) 0.80219(8) 0.47198(5) 0.0255(4) Uani 1 1 d . . .
I1 I 0.34919(7) 0.86843(12) 0.36748(8) 0.0343(6) Uani 1 1 d . . .
I2 I 0.55342(8) 0.66998(12) 0.55450(8) 0.0381(6) Uani 1 1 d . . .
I3 I 0.74732(8) 0.59225(12) 0.24663(9) 0.0408(6) Uani 1 1 d . . .
S1 S 0.4816(3) 0.7262(4) 0.3796(3) 0.027(2) Uani 1 1 d . . .
S2 S 0.5000 0.8300(6) 0.2500 0.022(3) Uani 1 2 d S . .
S3 S 0.5000 0.6399(6) 0.2500 0.022(3) Uani 1 2 d S . .
S4 S 0.3795(3) 0.7347(4) 0.2483(3) 0.0196(19) Uani 1 1 d . . .
Se1 Se 0.57546(11) 0.88301(17) 0.39696(12) 0.0273(9) Uani 1 1 d . . .
Se2 Se 0.49643(11) 0.93145(17) 0.40158(12) 0.0283(9) Uani 1 1 d . . .
Se3 Se 0.61336(11) 0.59328(17) 0.36706(12) 0.0260(9) Uani 1 1 d . . .
Se4 Se 0.62714(11) 0.53052(17) 0.28389(12) 0.0290(9) Uani 1 1 d . . .
Se5 Se 0.62067(11) 0.71512(17) 0.46191(12) 0.0281(9) Uani 1 1 d . . .
Se6 Se 0.66489(11) 0.77394(18) 0.40195(12) 0.0297(9) Uani 1 1 d . . .
O1 O 0.3963(6) 0.9345(10) 0.2496(7) 0.025(5) Uiso 1 1 d . . .
C1 C 0.3419(11) 0.9334(16) 0.2141(12) 0.041(9) Uiso 1 1 d . . .
H1A H 0.3189 0.9446 0.2384 0.049 Uiso 1 1 calc R . .
H1B H 0.3324 0.8855 0.1941 0.049 Uiso 1 1 calc R . .
C2 C 0.3425(11) 0.9954(16) 0.1710(12) 0.045(9) Uiso 1 1 d . . .
H2A H 0.3499 0.9749 0.1357 0.054 Uiso 1 1 calc R . .
H2B H 0.3092 1.0197 0.1588 0.054 Uiso 1 1 calc R . .
C3 C 0.3796(10) 1.0472(16) 0.1978(12) 0.035(9) Uiso 1 1 d . . .
H3A H 0.3674 1.0810 0.2236 0.042 Uiso 1 1 calc R . .
H3B H 0.3904 1.0766 0.1684 0.042 Uiso 1 1 calc R . .
C4 C 0.4223(10) 0.9981(16) 0.2330(12) 0.037(9) Uiso 1 1 d . . .
H4A H 0.4444 0.9824 0.2090 0.044 Uiso 1 1 calc R . .
H4B H 0.4427 1.0244 0.2680 0.044 Uiso 1 1 calc R . .
O2 O 0.5225(6) 0.5267(10) 0.1414(7) 0.027(5) Uiso 1 1 d . . .
C5 C 0.5095(12) 0.4622(19) 0.1648(14) 0.063(11) Uiso 1 1 d . . .
H5A H 0.5045 0.4718 0.2037 0.076 Uiso 1 1 calc R . .
H5B H 0.5364 0.4248 0.1691 0.076 Uiso 1 1 calc R . .
C6 C 0.4598(12) 0.4345(19) 0.1215(13) 0.062(11) Uiso 1 1 d . . .
H6A H 0.4602 0.3802 0.1172 0.074 Uiso 1 1 calc R . .
H6B H 0.4304 0.4485 0.1351 0.074 Uiso 1 1 calc R . .
C7 C 0.4583(12) 0.4692(18) 0.0691(13) 0.056(10) Uiso 1 1 d . . .
H7A H 0.4248 0.4920 0.0527 0.067 Uiso 1 1 calc R . .
H7B H 0.4637 0.4324 0.0407 0.067 Uiso 1 1 calc R . .
C8 C 0.4987(11) 0.5283(18) 0.0787(12) 0.050(10) Uiso 1 1 d . . .
H8A H 0.5233 0.5168 0.0567 0.060 Uiso 1 1 calc R . .
H8B H 0.4837 0.5773 0.0663 0.060 Uiso 1 1 calc R . .
O3 O 0.6178(6) 0.5960(10) 0.1339(7) 0.029(5) Uiso 1 1 d . . .
C9 C 0.6363(10) 0.5258(15) 0.1223(11) 0.030(8) Uiso 1 1 d . . .
H9A H 0.6080 0.4914 0.1065 0.036 Uiso 1 1 calc R . .
H9B H 0.6583 0.5044 0.1586 0.036 Uiso 1 1 calc R . .
C10 C 0.6657(12) 0.5377(17) 0.0780(13) 0.052(10) Uiso 1 1 d . . .
H10A H 0.7022 0.5320 0.0968 0.062 Uiso 1 1 calc R . .
H10B H 0.6554 0.5013 0.0459 0.062 Uiso 1 1 calc R . .
C11 C 0.6545(12) 0.6135(17) 0.0553(13) 0.055(10) Uiso 1 1 d . . .
H11A H 0.6251 0.6143 0.0204 0.065 Uiso 1 1 calc R . .
H11B H 0.6837 0.6358 0.0454 0.065 Uiso 1 1 calc R . .
C12 C 0.6431(10) 0.6528(16) 0.1064(11) 0.031(8) Uiso 1 1 d . . .
H12A H 0.6744 0.6703 0.1345 0.037 Uiso 1 1 calc R . .
H12B H 0.6207 0.6955 0.0928 0.037 Uiso 1 1 calc R . .
O4 O 0.7509(7) 0.7522(10) 0.3355(8) 0.040(6) Uiso 1 1 d . . .
C13 C 0.7604(10) 0.7927(15) 0.2860(11) 0.030(8) Uiso 1 1 d . . .
H13A H 0.7778 0.7611 0.2638 0.036 Uiso 1 1 calc R . .
H13B H 0.7286 0.8112 0.2593 0.036 Uiso 1 1 calc R . .
C14 C 0.7925(12) 0.8536(18) 0.3146(12) 0.051(10) Uiso 1 1 d . . .
H14A H 0.8269 0.8468 0.3107 0.061 Uiso 1 1 calc R . .
H14B H 0.7792 0.9009 0.2958 0.061 Uiso 1 1 calc R . .
C15 C 0.7938(11) 0.8552(17) 0.3752(12) 0.045(9) Uiso 1 1 d . . .
H15A H 0.7662 0.8859 0.3816 0.054 Uiso 1 1 calc R . .
H15B H 0.8263 0.8742 0.3996 0.054 Uiso 1 1 calc R . .
C16 C 0.7869(10) 0.7767(16) 0.3881(11) 0.034(8) Uiso 1 1 d . . .
H16A H 0.8189 0.7490 0.3952 0.040 Uiso 1 1 calc R . .
H16B H 0.7737 0.7714 0.4225 0.040 Uiso 1 1 calc R . .
O5 O 0.7458(7) 0.5963(10) 0.4078(7) 0.035(5) Uiso 1 1 d . . .
C17 C 0.7552(10) 0.6172(15) 0.4684(10) 0.028(8) Uiso 1 1 d . . .
H17A H 0.7258 0.6436 0.4747 0.033 Uiso 1 1 calc R . .
H17B H 0.7849 0.6498 0.4804 0.033 Uiso 1 1 calc R . .
C18 C 0.7639(15) 0.549(2) 0.5016(16) 0.088(13) Uiso 1 1 d . . .
H18A H 0.7957 0.5531 0.5332 0.105 Uiso 1 1 calc R . .
H18B H 0.7363 0.5411 0.5199 0.105 Uiso 1 1 calc R . .
C19 C 0.7669(14) 0.487(2) 0.4661(14) 0.082(13) Uiso 1 1 d . . .
H19A H 0.7443 0.4464 0.4715 0.098 Uiso 1 1 calc R . .
H19B H 0.8018 0.4674 0.4751 0.098 Uiso 1 1 calc R . .
C20 C 0.7496(13) 0.5184(19) 0.4031(14) 0.068(11) Uiso 1 1 d . . .
H20A H 0.7743 0.5059 0.3814 0.081 Uiso 1 1 calc R . .
H20B H 0.7167 0.4973 0.3818 0.081 Uiso 1 1 calc R . .
O6 O 0.5682(7) 0.8707(11) 0.5542(8) 0.040(6) Uiso 1 1 d . . .
C21 C 0.6151(12) 0.9093(19) 0.5644(13) 0.059(11) Uiso 1 1 d . . .
H21A H 0.6097 0.9601 0.5486 0.071 Uiso 1 1 calc R . .
H21B H 0.6382 0.8831 0.5460 0.071 Uiso 1 1 calc R . .
C22 C 0.6362(15) 0.911(2) 0.6304(15) 0.091(14) Uiso 1 1 d . . .
H22A H 0.6725 0.8989 0.6418 0.109 Uiso 1 1 calc R . .
H22B H 0.6314 0.9598 0.6461 0.109 Uiso 1 1 calc R . .
C23 C 0.6080(14) 0.854(2) 0.6532(16) 0.087(13) Uiso 1 1 d . . .
H23A H 0.6219 0.8036 0.6514 0.105 Uiso 1 1 calc R . .
H23B H 0.6075 0.8644 0.6937 0.105 Uiso 1 1 calc R . .
C24 C 0.5583(11) 0.8616(18) 0.6122(12) 0.046(9) Uiso 1 1 d . . .
H24A H 0.5408 0.9053 0.6220 0.055 Uiso 1 1 calc R . .
H24B H 0.5375 0.8172 0.6127 0.055 Uiso 1 1 calc R . .
O7 O 0.4657(6) 0.8231(10) 0.5088(7) 0.027(5) Uiso 1 1 d . . .
C25 C 0.4472(11) 0.8975(16) 0.5182(12) 0.042(9) Uiso 1 1 d . . .
H25A H 0.4262 0.9183 0.4810 0.050 Uiso 1 1 calc R . .
H25B H 0.4757 0.9314 0.5345 0.050 Uiso 1 1 calc R . .
C26 C 0.4161(13) 0.886(2) 0.5616(15) 0.072(12) Uiso 1 1 d . . .
H26A H 0.4374 0.8845 0.6025 0.086 Uiso 1 1 calc R . .
H26B H 0.3897 0.9242 0.5575 0.086 Uiso 1 1 calc R . .
C27 C 0.3953(16) 0.815(2) 0.5413(18) 0.110(16) Uiso 1 1 d . . .
H27A H 0.3643 0.8213 0.5089 0.132 Uiso 1 1 calc R . .
H27B H 0.3861 0.7886 0.5734 0.132 Uiso 1 1 calc R . .
C28 C 0.4318(12) 0.7692(19) 0.5209(14) 0.060(10) Uiso 1 1 d . . .
H28A H 0.4497 0.7343 0.5515 0.072 Uiso 1 1 calc R . .
H28B H 0.4148 0.7412 0.4853 0.072 Uiso 1 1 calc R . .
O8 O 0.7011(10) 0.3153(15) 0.4416(9) 0.099(9) Uiso 1 1 d D . .
C81 C 0.7288(13) 0.2558(18) 0.4230(12) 0.106(15) Uiso 1 1 d D . .
H81A H 0.7227 0.2084 0.4406 0.128 Uiso 1 1 calc R . .
H81B H 0.7654 0.2662 0.4356 0.128 Uiso 1 1 calc R . .
C82 C 0.7109(14) 0.2516(18) 0.3588(12) 0.096(14) Uiso 1 1 d D . .
H82A H 0.6876 0.2096 0.3465 0.115 Uiso 1 1 calc R . .
H82B H 0.7396 0.2454 0.3419 0.115 Uiso 1 1 calc R . .
C83 C 0.6848(16) 0.323(2) 0.3398(10) 0.15(2) Uiso 1 1 d D . .
H83A H 0.7083 0.3598 0.3322 0.175 Uiso 1 1 calc R . .
H83B H 0.6568 0.3157 0.3039 0.175 Uiso 1 1 calc R . .
C84 C 0.6656(13) 0.345(2) 0.3890(14) 0.131(18) Uiso 1 1 d D . .
H84A H 0.6641 0.3997 0.3912 0.157 Uiso 1 1 calc R . .
H84B H 0.6315 0.3251 0.3843 0.157 Uiso 1 1 calc R . .
O9 O 0.5000 0.173(3) 0.2500 0.26(3) Uiso 1 2 d SD . .
C91 C 0.536(3) 0.209(4) 0.224(5) 0.23(9) Uiso 0.50 1 d PD . .
H91A H 0.5311 0.1919 0.1836 0.277 Uiso 0.50 1 calc PR . .
H91B H 0.5707 0.1977 0.2471 0.277 Uiso 0.50 1 calc PR . .
C92 C 0.526(4) 0.288(3) 0.225(5) 0.17(5) Uiso 0.50 1 d PD . .
H92A H 0.5292 0.3118 0.1888 0.207 Uiso 0.50 1 calc PR . .
H92B H 0.5508 0.3118 0.2587 0.207 Uiso 0.50 1 calc PR . .
C93 C 0.475(4) 0.297(3) 0.231(4) 0.15(5) Uiso 0.50 1 d PD . .
H93A H 0.4745 0.3340 0.2611 0.183 Uiso 0.50 1 calc PR . .
H93B H 0.4521 0.3136 0.1933 0.183 Uiso 0.50 1 calc PR . .
C94 C 0.459(3) 0.225(4) 0.247(7) 0.25(10) Uiso 0.50 1 d PD . .
H94A H 0.4281 0.2088 0.2175 0.305 Uiso 0.50 1 calc PR . .
H94B H 0.4517 0.2284 0.2853 0.305 Uiso 0.50 1 calc PR . .

loop_
_atom_site_aniso_label
_atom_site_aniso_U_11
_atom_site_aniso_U_22
_atom_site_aniso_U_33
_atom_site_aniso_U_23
_atom_site_aniso_U_13
_atom_site_aniso_U_12
Ho1 0.0220(9) 0.0255(10) 0.0147(8) -0.0014(7) 0.0094(7) -0.0019(7)
Ho2 0.0264(9) 0.0234(10) 0.0210(9) 0.0003(7) 0.0137(7) 0.0016(8)
Ho3 0.0242(9) 0.0245(10) 0.0155(8) -0.0013(7) 0.0121(7) -0.0001(7)
Ho4 0.0231(9) 0.0324(11) 0.0208(8) -0.0017(7) 0.0098(7) 0.0012(8)
Ho5 0.0335(10) 0.0309(11) 0.0161(8) -0.0031(7) 0.0136(7) -0.0023(8)
I1 0.0336(14) 0.0433(16) 0.0347(13) -0.0021(11) 0.0241(11) 0.0052(11)
I2 0.0519(15) 0.0394(16) 0.0301(13) 0.0101(11) 0.0233(12) 0.0019(12)
I3 0.0448(15) 0.0481(17) 0.0378(13) -0.0050(11) 0.0251(12) 0.0099(12)
S1 0.034(5) 0.033(6) 0.017(4) 0.007(4) 0.010(4) 0.007(4)
S2 0.017(7) 0.022(8) 0.027(7) 0.000 0.007(5) 0.000
S3 0.018(7) 0.032(8) 0.021(6) 0.000 0.014(5) 0.000
S4 0.020(5) 0.026(5) 0.018(4) 0.004(4) 0.014(4) -0.002(4)
Se1 0.030(2) 0.035(2) 0.0198(17) -0.0028(15) 0.0111(15) -0.0059(16)
Se2 0.037(2) 0.026(2) 0.0257(18) -0.0044(15) 0.0149(16) -0.0025(17)
Se3 0.027(2) 0.034(2) 0.0191(17) 0.0022(15) 0.0094(15) 0.0024(16)
Se4 0.032(2) 0.033(2) 0.0258(19) 0.0045(15) 0.0130(16) 0.0064(17)
Se5 0.031(2) 0.036(2) 0.0206(18) 0.0001(15) 0.0126(16) 0.0017(17)
Se6 0.0248(19) 0.043(2) 0.0234(18) -0.0086(16) 0.0099(15) -0.0057(17)

loop_
_atom_type_symbol
_atom_type_description
_atom_type_scat_dispersion_real
_atom_type_scat_dispersion_imag
_atom_type_scat_source
C C 0.0033 0.0016 'International Tables Vol C Tables 4.2.6.8 and 6.1.1.4'
H H 0.0000 0.0000 'International Tables Vol C Tables 4.2.6.8 and 6.1.1.4'
O O 0.0106 0.0060 'International Tables Vol C Tables 4.2.6.8 and 6.1.1.4'
S S 0.1246 0.1234 'International Tables Vol C Tables 4.2.6.8 and 6.1.1.4'
Se Se -0.0929 2.2259 'International Tables Vol C Tables 4.2.6.8 and 6.1.1.4'
I I -0.4742 1.8119 'International Tables Vol C Tables 4.2.6.8 and 6.1.1.4'
Ho Ho -0.2175 4.6783 'International Tables Vol C Tables 4.2.6.8 and 6.1.1.4'

loop_
_geom_angle_atom_site_label_1
_geom_angle_atom_site_label_2
_geom_angle_atom_site_label_3
_geom_angle
_geom_angle_site_symmetry_1
_geom_angle_site_symmetry_3
_geom_angle_publ_flag
S1 Ho1 S2 84.38(15) . . ?
S1 Ho1 S4 160.2(2) . 2_655 ?
S2 Ho1 S4 82.79(15) . 2_655 ?
S1 Ho1 S3 79.88(16) . . ?
S2 Ho1 S3 74.5(2) . . ?
S4 Ho1 S3 82.21(15) 2_655 . ?
S1 Ho1 Se6 124.17(16) . . ?
S2 Ho1 Se6 124.55(17) . . ?
S4 Ho1 Se6 75.60(15) 2_655 . ?
S3 Ho1 Se6 147.64(14) . . ?
S1 Ho1 Se3 102.12(17) . . ?
S2 Ho1 Se3 150.77(17) . . ?
S4 Ho1 Se3 82.41(16) 2_655 . ?
S3 Ho1 Se3 78.64(18) . . ?
Se6 Ho1 Se3 75.36(9) . . ?
S1 Ho1 Se1 81.46(17) . . ?
S2 Ho1 Se1 77.58(17) . . ?
S4 Ho1 Se1 110.22(16) 2_655 . ?
S3 Ho1 Se1 147.64(16) . . ?
Se6 Ho1 Se1 63.88(9) . . ?
Se3 Ho1 Se1 131.35(9) . . ?
S1 Ho1 Se5 81.54(15) . . ?
S2 Ho1 Se5 146.11(16) . . ?
S4 Ho1 Se5 117.09(15) 2_655 . ?
S3 Ho1 Se5 132.17(17) . . ?
Se6 Ho1 Se5 46.90(8) . . ?
Se3 Ho1 Se5 62.89(8) . . ?
Se1 Ho1 Se5 69.95(8) . . ?
O1 Ho2 S4 93.6(4) . . ?
O1 Ho2 S2 86.4(4) . . ?
S4 Ho2 S2 88.7(2) . . ?
O1 Ho2 S1 174.0(4) . . ?
S4 Ho2 S1 83.5(2) . . ?
S2 Ho2 S1 88.3(2) . . ?
O1 Ho2 Se2 98.1(4) . . ?
S4 Ho2 Se2 167.91(16) . . ?
S2 Ho2 Se2 95.29(14) . . ?
S1 Ho2 Se2 85.24(17) . . ?
O1 Ho2 I1 84.3(4) . . ?
S4 Ho2 I1 89.07(15) . . ?
S2 Ho2 I1 170.22(13) . . ?
S1 Ho2 I1 100.86(16) . . ?
Se2 Ho2 I1 88.85(8) . . ?
O2 Ho3 O3 80.9(6) . . ?
O2 Ho3 S3 90.9(5) . . ?
O3 Ho3 S3 171.4(4) . . ?
O2 Ho3 S4 178.0(5) . 2_655 ?
O3 Ho3 S4 97.8(5) . 2_655 ?
S3 Ho3 S4 90.3(2) . 2_655 ?
O2 Ho3 S1 94.2(5) . 2_655 ?
O3 Ho3 S1 91.3(5) . 2_655 ?
S3 Ho3 S1 86.4(2) . 2_655 ?
S4 Ho3 S1 84.3(2) 2_655 2_655 ?
O2 Ho3 Se4 95.3(4) . . ?
O3 Ho3 Se4 91.6(4) . . ?
S3 Ho3 Se4 91.99(15) . . ?
S4 Ho3 Se4 86.22(16) 2_655 . ?
S1 Ho3 Se4 170.37(17) 2_655 . ?
O5 Ho4 O4 89.5(6) . . ?
O5 Ho4 S4 169.7(5) . 2_655 ?
O4 Ho4 S4 90.9(5) . 2_655 ?
O5 Ho4 Se3 86.4(4) . . ?
O4 Ho4 Se3 148.8(4) . . ?
S4 Ho4 Se3 88.04(16) 2_655 . ?
O5 Ho4 Se4 97.7(5) . . ?
O4 Ho4 Se4 160.6(4) . . ?
S4 Ho4 Se4 85.28(17) 2_655 . ?
Se3 Ho4 Se4 50.17(8) . . ?
O5 Ho4 Se6 93.6(5) . . ?
O4 Ho4 Se6 72.9(4) . . ?
S4 Ho4 Se6 76.70(15) 2_655 . ?
Se3 Ho4 Se6 76.56(9) . . ?
Se4 Ho4 Se6 124.24(9) . . ?
O5 Ho4 I3 90.5(4) . . ?
O4 Ho4 I3 81.2(4) . . ?
S4 Ho4 I3 99.72(15) 2_655 . ?
Se3 Ho4 I3 129.61(9) . . ?
Se4 Ho4 I3 80.70(8) . . ?
Se6 Ho4 I3 153.75(9) . . ?
O6 Ho5 O7 76.6(6) . . ?
O6 Ho5 S1 170.3(5) . . ?
O7 Ho5 S1 93.8(4) . . ?
O6 Ho5 Se1 97.4(5) . . ?
O7 Ho5 Se1 132.1(4) . . ?
S1 Ho5 Se1 88.35(17) . . ?
O6 Ho5 Se2 93.1(5) . . ?
O7 Ho5 Se2 82.9(4) . . ?
S1 Ho5 Se2 84.70(17) . . ?
Se1 Ho5 Se2 49.64(9) . . ?
O6 Ho5 Se5 102.9(5) . . ?
O7 Ho5 Se5 152.3(4) . . ?
S1 Ho5 Se5 86.06(17) . . ?
Se1 Ho5 Se5 75.60(9) . . ?
Se2 Ho5 Se5 124.57(9) . . ?
O6 Ho5 I2 85.3(5) . . ?
O7 Ho5 I2 83.9(4) . . ?
S1 Ho5 I2 94.70(17) . . ?
Se1 Ho5 I2 143.64(9) . . ?
Se2 Ho5 I2 166.72(9) . . ?
Se5 Ho5 I2 68.51(7) . . ?
Ho5 S1 Ho3 165.4(3) . 2_655 ?
Ho5 S1 Ho2 98.6(3) . . ?
Ho3 S1 Ho2 95.2(2) 2_655 . ?
Ho5 S1 Ho1 87.9(2) . . ?
Ho3 S1 Ho1 96.4(2) 2_655 . ?
Ho2 S1 Ho1 92.3(2) . . ?
Ho2 S2 Ho2 171.1(4) 2_655 . ?
Ho2 S2 Ho1 93.41(13) 2_655 . ?
Ho2 S2 Ho1 91.94(12) . . ?
Ho2 S2 Ho1 91.94(12) 2_655 2_655 ?
Ho2 S2 Ho1 93.41(13) . 2_655 ?
Ho1 S2 Ho1 106.2(3) . 2_655 ?
Ho3 S3 Ho3 165.3(5) . 2_655 ?
Ho3 S3 Ho1 92.73(12) . . ?
Ho3 S3 Ho1 96.24(13) 2_655 . ?
Ho3 S3 Ho1 96.24(13) . 2_655 ?
Ho3 S3 Ho1 92.73(12) 2_655 2_655 ?
Ho1 S3 Ho1 104.8(3) . 2_655 ?
Ho3 S4 Ho2 96.5(2) 2_655 . ?
Ho3 S4 Ho4 97.5(2) 2_655 2_655 ?
Ho2 S4 Ho4 165.8(3) . 2_655 ?
Ho3 S4 Ho1 91.9(2) 2_655 2_655 ?
Ho2 S4 Ho1 93.6(2) . 2_655 ?
Ho4 S4 Ho1 88.32(19) 2_655 2_655 ?
Se2 Se1 Ho5 68.10(10) . . ?
Se2 Se1 Ho1 111.69(13) . . ?
Ho5 Se1 Ho1 81.27(9) . . ?
Se1 Se2 Ho2 97.66(12) . . ?
Se1 Se2 Ho5 62.26(10) . . ?
Ho2 Se2 Ho5 90.86(10) . . ?
Se4 Se3 Ho4 66.93(11) . . ?
Se4 Se3 Ho1 111.34(12) . . ?
Ho4 Se3 Ho1 84.31(9) . . ?
Se3 Se4 Ho3 99.05(12) . . ?
Se3 Se4 Ho4 62.90(10) . . ?
Ho3 Se4 Ho4 89.42(9) . . ?
Se6 Se5 Ho5 111.89(13) . . ?
Se6 Se5 Ho1 63.45(9) . . ?
Ho5 Se5 Ho1 78.78(8) . . ?
Se5 Se6 Ho1 69.65(10) . . ?
Se5 Se6 Ho4 106.08(14) . . ?
Ho1 Se6 Ho4 81.52(8) . . ?
C4 O1 C1 110.3(19) . . ?
C4 O1 Ho2 125.6(14) . . ?
C1 O1 Ho2 123.8(15) . . ?
O1 C1 C2 100(2) . . ?
C3 C2 C1 109(2) . . ?
C2 C3 C4 103(2) . . ?
O1 C4 C3 104(2) . . ?
C5 O2 C8 110(2) . . ?
C5 O2 Ho3 125.3(17) . . ?
C8 O2 Ho3 124.8(16) . . ?
O2 C5 C6 107(3) . . ?
C7 C6 C5 105(3) . . ?
C6 C7 C8 110(3) . . ?
O2 C8 C7 104(2) . . ?
C9 O3 C12 107(2) . . ?
C9 O3 Ho3 127.6(15) . . ?
C12 O3 Ho3 124.9(15) . . ?
O3 C9 C10 107(2) . . ?
C11 C10 C9 107(2) . . ?
C10 C11 C12 102(2) . . ?
O3 C12 C11 105(2) . . ?
C16 O4 C13 108(2) . . ?
C16 O4 Ho4 126.1(15) . . ?
C13 O4 Ho4 125.6(14) . . ?
C14 C13 O4 103(2) . . ?
C15 C14 C13 109(3) . . ?
C14 C15 C16 103(2) . . ?
O4 C16 C15 102(2) . . ?
C20 O5 C17 110(2) . . ?
C20 O5 Ho4 115.9(17) . . ?
C17 O5 Ho4 125.8(15) . . ?
O5 C17 C18 106(2) . . ?
C19 C18 C17 112(3) . . ?
C18 C19 C20 103(3) . . ?
O5 C20 C19 108(3) . . ?
C21 O6 C24 107(2) . . ?
C21 O6 Ho5 122.6(17) . . ?
C24 O6 Ho5 127.1(16) . . ?
O6 C21 C22 105(3) . . ?
C23 C22 C21 106(3) . . ?
C24 C23 C22 100(3) . . ?
C23 C24 O6 105(3) . . ?
C28 O7 C25 108(2) . . ?
C28 O7 Ho5 127.6(18) . . ?
C25 O7 Ho5 123.7(15) . . ?
O7 C25 C26 105(2) . . ?
C27 C26 C25 98(3) . . ?
C26 C27 C28 111(4) . . ?
O7 C28 C27 103(3) . . ?
C81 O8 C84 107.2(11) . . ?
O8 C81 C82 107.4(11) . . ?
C81 C82 C83 105.6(13) . . ?
C84 C83 C82 104.6(14) . . ?
O8 C84 C83 106.0(13) . . ?
C91 O9 C94 107.1(17) . . ?
O9 C91 C92 106.7(18) . . ?
C91 C92 C93 106.8(16) . . ?
C94 C93 C92 107.6(13) . . ?
C93 C94 O9 107.6(12) . . ?

loop_
_geom_bond_atom_site_label_1
_geom_bond_atom_site_label_2
_geom_bond_distance
_geom_bond_site_symmetry_2
_geom_bond_publ_flag
Ho1 S1 2.780(7) . ?
Ho1 S2 2.832(6) . ?
Ho1 S4 2.833(7) 2_655 ?
Ho1 S3 2.859(7) . ?
Ho1 Se6 2.911(3) . ?
Ho1 Se3 2.939(3) . ?
Ho1 Se1 3.029(3) . ?
Ho1 Se5 3.051(3) . ?
Ho2 O1 2.321(17) . ?
Ho2 S4 2.675(7) . ?
Ho2 S2 2.6855(15) . ?
Ho2 S1 2.723(7) . ?
Ho2 Se2 2.832(3) . ?
Ho2 I1 3.011(2) . ?
Ho3 O2 2.281(17) . ?
Ho3 O3 2.298(17) . ?
Ho3 S3 2.6059(19) . ?
Ho3 S4 2.674(7) 2_655 ?
Ho3 S1 2.682(8) 2_655 ?
Ho3 Se4 2.844(3) . ?
Ho4 O5 2.337(17) . ?
Ho4 O4 2.395(19) . ?
Ho4 S4 2.684(7) 2_655 ?
Ho4 Se3 2.788(3) . ?
Ho4 Se4 2.882(3) . ?
Ho4 Se6 2.979(3) . ?
Ho4 I3 3.045(2) . ?
Ho5 O6 2.286(18) . ?
Ho5 O7 2.354(17) . ?
Ho5 S1 2.672(7) . ?
Ho5 Se1 2.774(3) . ?
Ho5 Se2 2.908(3) . ?
Ho5 Se5 2.910(3) . ?
Ho5 I2 3.051(2) . ?
S1 Ho3 2.682(8) 2_655 ?
S2 Ho2 2.6854(15) 2_655 ?
S2 Ho1 2.832(6) 2_655 ?
S3 Ho3 2.6059(19) 2_655 ?
S3 Ho1 2.859(7) 2_655 ?
S4 Ho3 2.674(7) 2_655 ?
S4 Ho4 2.684(7) 2_655 ?
S4 Ho1 2.833(7) 2_655 ?
Se1 Se2 2.388(4) . ?
Se3 Se4 2.405(4) . ?
Se5 Se6 2.376(4) . ?
O1 C4 1.47(3) . ?
O1 C1 1.51(3) . ?
C1 C2 1.53(4) . ?
C2 C3 1.41(3) . ?
C3 C4 1.53(3) . ?
O2 C5 1.38(3) . ?
O2 C8 1.46(3) . ?
C5 C6 1.56(4) . ?
C6 C7 1.39(4) . ?
C7 C8 1.52(4) . ?
O3 C9 1.43(3) . ?
O3 C12 1.49(3) . ?
C9 C10 1.52(3) . ?
C10 C11 1.48(4) . ?
C11 C12 1.52(4) . ?
O4 C16 1.44(3) . ?
O4 C13 1.47(3) . ?
C13 C14 1.46(4) . ?
C14 C15 1.44(3) . ?
C15 C16 1.48(4) . ?
O5 C20 1.42(3) . ?
O5 C17 1.45(3) . ?
C17 C18 1.45(4) . ?
C18 C19 1.43(4) . ?
C19 C20 1.56(4) . ?
O6 C21 1.44(3) . ?
O6 C24 1.49(3) . ?
C21 C22 1.52(4) . ?
C22 C23 1.48(5) . ?
C23 C24 1.46(4) . ?
O7 C28 1.44(3) . ?
O7 C25 1.48(3) . ?
C25 C26 1.53(4) . ?
C26 C27 1.44(5) . ?
C27 C28 1.49(5) . ?
O8 C81 1.463(17) . ?
O8 C84 1.467(17) . ?
C81 C82 1.475(17) . ?
C82 C83 1.483(18) . ?
C83 C84 1.472(18) . ?
O9 C91 1.46(2) . ?
O9 C94 1.468(19) . ?
C91 C92 1.46(2) . ?
C92 C93 1.469(18) . ?
C93 C94 1.459(18) . ?

loop_
_geom_torsion_atom_site_label_1
_geom_torsion_atom_site_label_2
_geom_torsion_atom_site_label_3
_geom_torsion_atom_site_label_4
_geom_torsion
_geom_torsion_site_symmetry_1
_geom_torsion_site_symmetry_2
_geom_torsion_site_symmetry_3
_geom_torsion_site_symmetry_4
_geom_torsion_publ_flag
O6 Ho5 S1 Ho3 -89(3) . . . 2_655 ?
O7 Ho5 S1 Ho3 -84.0(13) . . . 2_655 ?
Se1 Ho5 S1 Ho3 143.9(12) . . . 2_655 ?
Se2 Ho5 S1 Ho3 -166.5(12) . . . 2_655 ?
Se5 Ho5 S1 Ho3 68.2(12) . . . 2_655 ?
I2 Ho5 S1 Ho3 0.2(12) . . . 2_655 ?
O6 Ho5 S1 Ho2 71(3) . . . . ?
O7 Ho5 S1 Ho2 76.4(5) . . . . ?
Se1 Ho5 S1 Ho2 -55.77(19) . . . . ?
Se2 Ho5 S1 Ho2 -6.16(18) . . . . ?
Se5 Ho5 S1 Ho2 -131.4(2) . . . . ?
I2 Ho5 S1 Ho2 160.52(17) . . . . ?
O6 Ho5 S1 Ho1 163(3) . . . . ?
O7 Ho5 S1 Ho1 168.3(4) . . . . ?
Se1 Ho5 S1 Ho1 36.22(16) . . . . ?
Se2 Ho5 S1 Ho1 85.83(16) . . . . ?
Se5 Ho5 S1 Ho1 -39.45(15) . . . . ?
I2 Ho5 S1 Ho1 -107.48(15) . . . . ?
O1 Ho2 S1 Ho5 130(4) . . . . ?
S4 Ho2 S1 Ho5 -169.4(2) . . . . ?
S2 Ho2 S1 Ho5 101.8(2) . . . . ?
Se2 Ho2 S1 Ho5 6.32(18) . . . . ?
I1 Ho2 S1 Ho5 -81.6(2) . . . . ?
O1 Ho2 S1 Ho3 -55(4) . . . 2_655 ?
S4 Ho2 S1 Ho3 5.7(2) . . . 2_655 ?
S2 Ho2 S1 Ho3 -83.1(2) . . . 2_655 ?
Se2 Ho2 S1 Ho3 -178.56(19) . . . 2_655 ?
I1 Ho2 S1 Ho3 93.52(17) . . . 2_655 ?
O1 Ho2 S1 Ho1 42(4) . . . . ?
S4 Ho2 S1 Ho1 102.4(2) . . . . ?
S2 Ho2 S1 Ho1 13.6(2) . . . . ?
Se2 Ho2 S1 Ho1 -81.90(17) . . . . ?
I1 Ho2 S1 Ho1 -169.81(14) . . . . ?
S2 Ho1 S1 Ho5 -111.4(2) . . . . ?
S4 Ho1 S1 Ho5 -161.1(6) 2_655 . . . ?
S3 Ho1 S1 Ho5 173.4(2) . . . . ?
Se6 Ho1 S1 Ho5 17.1(3) . . . . ?
Se3 Ho1 S1 Ho5 97.47(17) . . . . ?
Se1 Ho1 S1 Ho5 -33.15(15) . . . . ?
Se5 Ho1 S1 Ho5 37.69(15) . . . . ?
S2 Ho1 S1 Ho3 82.6(2) . . . 2_655 ?
S4 Ho1 S1 Ho3 32.8(8) 2_655 . . 2_655 ?
S3 Ho1 S1 Ho3 7.4(2) . . . 2_655 ?
Se6 Ho1 S1 Ho3 -148.98(13) . . . 2_655 ?
Se3 Ho1 S1 Ho3 -68.57(19) . . . 2_655 ?
Se1 Ho1 S1 Ho3 160.8(2) . . . 2_655 ?
Se5 Ho1 S1 Ho3 -128.4(2) . . . 2_655 ?
S2 Ho1 S1 Ho2 -12.9(2) . . . . ?
S4 Ho1 S1 Ho2 -62.6(7) 2_655 . . . ?
S3 Ho1 S1 Ho2 -88.1(2) . . . . ?
Se6 Ho1 S1 Ho2 115.56(17) . . . . ?
Se3 Ho1 S1 Ho2 -164.03(15) . . . . ?
Se1 Ho1 S1 Ho2 65.35(17) . . . . ?
Se5 Ho1 S1 Ho2 136.18(19) . . . . ?
O1 Ho2 S2 Ho2 42.7(4) . . . 2_655 ?
S4 Ho2 S2 Ho2 136.36(15) . . . 2_655 ?
S1 Ho2 S2 Ho2 -140.14(16) . . . 2_655 ?
Se2 Ho2 S2 Ho2 -55.08(7) . . . 2_655 ?
I1 Ho2 S2 Ho2 59.7(12) . . . 2_655 ?
O1 Ho2 S2 Ho1 169.5(5) . . . . ?
S4 Ho2 S2 Ho1 -96.8(2) . . . . ?
S1 Ho2 S2 Ho1 -13.3(2) . . . . ?
Se2 Ho2 S2 Ho1 71.8(2) . . . . ?
I1 Ho2 S2 Ho1 -173.5(10) . . . . ?
O1 Ho2 S2 Ho1 -84.1(4) . . . 2_655 ?
S4 Ho2 S2 Ho1 9.6(2) . . . 2_655 ?
S1 Ho2 S2 Ho1 93.1(2) . . . 2_655 ?
Se2 Ho2 S2 Ho1 178.17(18) . . . 2_655 ?
I1 Ho2 S2 Ho1 -67.0(13) . . . 2_655 ?
S1 Ho1 S2 Ho2 -174.1(3) . . . 2_655 ?
S4 Ho1 S2 Ho2 -9.1(2) 2_655 . . 2_655 ?
S3 Ho1 S2 Ho2 -93.02(19) . . . 2_655 ?
Se6 Ho1 S2 Ho2 57.8(3) . . . 2_655 ?
Se3 Ho1 S2 Ho2 -69.2(3) . . . 2_655 ?
Se1 Ho1 S2 Ho2 103.5(2) . . . 2_655 ?
Se5 Ho1 S2 Ho2 120.26(14) . . . 2_655 ?
S1 Ho1 S2 Ho2 13.1(2) . . . . ?
S4 Ho1 S2 Ho2 178.0(3) 2_655 . . . ?
S3 Ho1 S2 Ho2 94.12(18) . . . . ?
Se6 Ho1 S2 Ho2 -115.05(15) . . . . ?
Se3 Ho1 S2 Ho2 117.92(17) . . . . ?
Se1 Ho1 S2 Ho2 -69.39(18) . . . . ?
Se5 Ho1 S2 Ho2 -52.6(3) . . . . ?
S1 Ho1 S2 Ho1 -81.04(16) . . . 2_655 ?
S4 Ho1 S2 Ho1 83.88(15) 2_655 . . 2_655 ?
S3 Ho1 S2 Ho1 0.0 . . . 2_655 ?
Se6 Ho1 S2 Ho1 150.84(11) . . . 2_655 ?
Se3 Ho1 S2 Ho1 23.80(19) . . . 2_655 ?
Se1 Ho1 S2 Ho1 -163.51(7) . . . 2_655 ?
Se5 Ho1 S2 Ho1 -146.72(19) . . . 2_655 ?
O2 Ho3 S3 Ho3 40.8(4) . . . 2_655 ?
O3 Ho3 S3 Ho3 60(3) . . . 2_655 ?
S4 Ho3 S3 Ho3 -140.77(15) 2_655 . . 2_655 ?
S1 Ho3 S3 Ho3 134.96(16) 2_655 . . 2_655 ?
Se4 Ho3 S3 Ho3 -54.55(7) . . . 2_655 ?
O2 Ho3 S3 Ho1 168.4(5) . . . . ?
O3 Ho3 S3 Ho1 -172(3) . . . . ?
S4 Ho3 S3 Ho1 -13.2(2) 2_655 . . . ?
S1 Ho3 S3 Ho1 -97.5(2) 2_655 . . . ?
Se4 Ho3 S3 Ho1 73.03(19) . . . . ?
O2 Ho3 S3 Ho1 -86.4(5) . . . 2_655 ?
O3 Ho3 S3 Ho1 -67(3) . . . 2_655 ?
S4 Ho3 S3 Ho1 92.0(2) 2_655 . . 2_655 ?
S1 Ho3 S3 Ho1 7.8(2) 2_655 . . 2_655 ?
Se4 Ho3 S3 Ho1 178.25(19) . . . 2_655 ?
S1 Ho1 S3 Ho3 -175.9(3) . . . . ?
S2 Ho1 S3 Ho3 97.19(19) . . . . ?
S4 Ho1 S3 Ho3 12.6(2) 2_655 . . . ?
Se6 Ho1 S3 Ho3 -34.2(4) . . . . ?
Se3 Ho1 S3 Ho3 -71.21(19) . . . . ?
Se1 Ho1 S3 Ho3 128.39(14) . . . . ?
Se5 Ho1 S3 Ho3 -107.19(16) . . . . ?
S1 Ho1 S3 Ho3 -7.6(2) . . . 2_655 ?
S2 Ho1 S3 Ho3 -94.5(2) . . . 2_655 ?
S4 Ho1 S3 Ho3 -179.1(3) 2_655 . . 2_655 ?
Se6 Ho1 S3 Ho3 134.08(14) . . . 2_655 ?
Se3 Ho1 S3 Ho3 97.1(2) . . . 2_655 ?
Se1 Ho1 S3 Ho3 -63.3(4) . . . 2_655 ?
Se5 Ho1 S3 Ho3 61.1(3) . . . 2_655 ?
S1 Ho1 S3 Ho1 86.92(16) . . . 2_655 ?
S2 Ho1 S3 Ho1 0.0 . . . 2_655 ?
S4 Ho1 S3 Ho1 -84.64(15) 2_655 . . 2_655 ?
Se6 Ho1 S3 Ho1 -131.4(2) . . . 2_655 ?
Se3 Ho1 S3 Ho1 -168.40(7) . . . 2_655 ?
Se1 Ho1 S3 Ho1 31.20(18) . . . 2_655 ?
Se5 Ho1 S3 Ho1 155.62(12) . . . 2_655 ?
O1 Ho2 S4 Ho3 169.0(4) . . . 2_655 ?
S2 Ho2 S4 Ho3 82.7(2) . . . 2_655 ?
S1 Ho2 S4 Ho3 -5.8(2) . . . 2_655 ?
Se2 Ho2 S4 Ho3 -26.7(9) . . . 2_655 ?
I1 Ho2 S4 Ho3 -106.80(16) . . . 2_655 ?
O1 Ho2 S4 Ho4 -20.7(12) . . . 2_655 ?
S2 Ho2 S4 Ho4 -107.0(11) . . . 2_655 ?
S1 Ho2 S4 Ho4 164.5(11) . . . 2_655 ?
Se2 Ho2 S4 Ho4 143.6(8) . . . 2_655 ?
I1 Ho2 S4 Ho4 63.5(11) . . . 2_655 ?
O1 Ho2 S4 Ho1 76.7(4) . . . 2_655 ?
S2 Ho2 S4 Ho1 -9.6(2) . . . 2_655 ?
S1 Ho2 S4 Ho1 -98.1(2) . . . 2_655 ?
Se2 Ho2 S4 Ho1 -119.0(7) . . . 2_655 ?
I1 Ho2 S4 Ho1 160.88(16) . . . 2_655 ?
O6 Ho5 Se1 Se2 -87.7(5) . . . . ?
O7 Ho5 Se1 Se2 -9.2(6) . . . . ?
S1 Ho5 Se1 Se2 84.45(18) . . . . ?
Se5 Ho5 Se1 Se2 170.80(12) . . . . ?
I2 Ho5 Se1 Se2 -179.86(14) . . . . ?
O6 Ho5 Se1 Ho1 154.6(5) . . . . ?
O7 Ho5 Se1 Ho1 -126.9(5) . . . . ?
S1 Ho5 Se1 Ho1 -33.24(17) . . . . ?
Se2 Ho5 Se1 Ho1 -117.69(11) . . . . ?
Se5 Ho5 Se1 Ho1 53.11(8) . . . . ?
I2 Ho5 Se1 Ho1 62.45(15) . . . . ?
S1 Ho1 Se1 Se2 -29.97(18) . . . . ?
S2 Ho1 Se1 Se2 56.11(13) . . . . ?
S4 Ho1 Se1 Se2 133.51(18) 2_655 . . . ?
S3 Ho1 Se1 Se2 25.4(3) . . . . ?
Se6 Ho1 Se1 Se2 -164.89(15) . . . . ?
Se3 Ho1 Se1 Se2 -128.64(14) . . . . ?
Se5 Ho1 Se1 Se2 -114.02(14) . . . . ?
S1 Ho1 Se1 Ho5 32.18(15) . . . . ?
S2 Ho1 Se1 Ho5 118.26(8) . . . . ?
S4 Ho1 Se1 Ho5 -164.34(16) 2_655 . . . ?
S3 Ho1 Se1 Ho5 87.5(2) . . . . ?
Se6 Ho1 Se1 Ho5 -102.74(10) . . . . ?
Se3 Ho1 Se1 Ho5 -66.49(13) . . . . ?
Se5 Ho1 Se1 Ho5 -51.87(8) . . . . ?
Ho5 Se1 Se2 Ho2 -86.93(9) . . . . ?
Ho1 Se1 Se2 Ho2 -16.55(14) . . . . ?
Ho1 Se1 Se2 Ho5 70.38(10) . . . . ?
O1 Ho2 Se2 Se1 -118.6(4) . . . . ?
S4 Ho2 Se2 Se1 77.2(8) . . . . ?
S2 Ho2 Se2 Se1 -31.5(2) . . . . ?
S1 Ho2 Se2 Se1 56.38(18) . . . . ?
I1 Ho2 Se2 Se1 157.37(11) . . . . ?
O1 Ho2 Se2 Ho5 179.3(4) . . . . ?
S4 Ho2 Se2 Ho5 15.1(8) . . . . ?
S2 Ho2 Se2 Ho5 -93.62(19) . . . . ?
S1 Ho2 Se2 Ho5 -5.74(16) . . . . ?
I1 Ho2 Se2 Ho5 95.26(8) . . . . ?
O6 Ho5 Se2 Se1 97.1(5) . . . . ?
O7 Ho5 Se2 Se1 173.2(4) . . . . ?
S1 Ho5 Se2 Se1 -92.35(18) . . . . ?
Se5 Ho5 Se2 Se1 -10.84(14) . . . . ?
I2 Ho5 Se2 Se1 179.6(4) . . . . ?
O6 Ho5 Se2 Ho2 -164.7(5) . . . . ?
O7 Ho5 Se2 Ho2 -88.6(4) . . . . ?
S1 Ho5 Se2 Ho2 5.85(17) . . . . ?
Se1 Ho5 Se2 Ho2 98.20(11) . . . . ?
Se5 Ho5 Se2 Ho2 87.36(12) . . . . ?
I2 Ho5 Se2 Ho2 -82.2(4) . . . . ?
O5 Ho4 Se3 Se4 -103.1(5) . . . . ?
O4 Ho4 Se3 Se4 173.9(8) . . . . ?
S4 Ho4 Se3 Se4 85.49(17) 2_655 . . . ?
Se6 Ho4 Se3 Se4 162.29(12) . . . . ?
I3 Ho4 Se3 Se4 -15.52(14) . . . . ?
O5 Ho4 Se3 Ho1 140.8(5) . . . . ?
O4 Ho4 Se3 Ho1 57.8(9) . . . . ?
S4 Ho4 Se3 Ho1 -30.61(16) 2_655 . . . ?
Se4 Ho4 Se3 Ho1 -116.10(11) . . . . ?
Se6 Ho4 Se3 Ho1 46.19(8) . . . . ?
I3 Ho4 Se3 Ho1 -131.62(9) . . . . ?
S1 Ho1 Se3 Se4 127.04(19) . . . . ?
S2 Ho1 Se3 Se4 26.8(3) . . . . ?
S4 Ho1 Se3 Se4 -33.41(19) 2_655 . . . ?
S3 Ho1 Se3 Se4 50.12(13) . . . . ?
Se6 Ho1 Se3 Se4 -110.44(14) . . . . ?
Se1 Ho1 Se3 Se4 -143.72(13) . . . . ?
Se5 Ho1 Se3 Se4 -159.16(16) . . . . ?
S1 Ho1 Se3 Ho4 -170.45(16) . . . . ?
S2 Ho1 Se3 Ho4 89.3(2) . . . . ?
S4 Ho1 Se3 Ho4 29.10(15) 2_655 . . . ?
S3 Ho1 Se3 Ho4 112.63(7) . . . . ?
Se6 Ho1 Se3 Ho4 -47.93(8) . . . . ?
Se1 Ho1 Se3 Ho4 -81.21(12) . . . . ?
Se5 Ho1 Se3 Ho4 -96.66(9) . . . . ?
Ho4 Se3 Se4 Ho3 -84.66(10) . . . . ?
Ho1 Se3 Se4 Ho3 -11.05(15) . . . . ?
Ho1 Se3 Se4 Ho4 73.61(11) . . . . ?
O2 Ho3 Se4 Se3 -128.0(4) . . . . ?
O3 Ho3 Se4 Se3 151.0(4) . . . . ?
S3 Ho3 Se4 Se3 -36.9(2) . . . . ?
S4 Ho3 Se4 Se3 53.29(18) 2_655 . . . ?
S1 Ho3 Se4 Se3 43.5(11) 2_655 . . . ?
O2 Ho3 Se4 Ho4 169.6(4) . . . . ?
O3 Ho3 Se4 Ho4 88.6(4) . . . . ?
S3 Ho3 Se4 Ho4 -99.3(2) . . . . ?
S4 Ho3 Se4 Ho4 -9.13(15) 2_655 . . . ?
S1 Ho3 Se4 Ho4 -19.0(11) 2_655 . . . ?
O5 Ho4 Se4 Se3 78.7(5) . . . . ?
O4 Ho4 Se4 Se3 -170.5(13) . . . . ?
S4 Ho4 Se4 Se3 -91.38(17) 2_655 . . . ?
Se6 Ho4 Se4 Se3 -20.98(14) . . . . ?
I3 Ho4 Se4 Se3 167.95(11) . . . . ?
O5 Ho4 Se4 Ho3 179.2(4) . . . . ?
O4 Ho4 Se4 Ho3 -70.0(13) . . . . ?
S4 Ho4 Se4 Ho3 9.11(15) 2_655 . . . ?
Se3 Ho4 Se4 Ho3 100.48(12) . . . . ?
Se6 Ho4 Se4 Ho3 79.51(11) . . . . ?
I3 Ho4 Se4 Ho3 -91.57(8) . . . . ?
O6 Ho5 Se5 Se6 -92.4(5) . . . . ?
O7 Ho5 Se5 Se6 -178.0(9) . . . . ?
S1 Ho5 Se5 Se6 91.3(2) . . . . ?
Se1 Ho5 Se5 Se6 2.04(13) . . . . ?
Se2 Ho5 Se5 Se6 10.54(18) . . . . ?
I2 Ho5 Se5 Se6 -172.03(15) . . . . ?
O6 Ho5 Se5 Ho1 -147.6(5) . . . . ?
O7 Ho5 Se5 Ho1 126.8(9) . . . . ?
S1 Ho5 Se5 Ho1 36.15(16) . . . . ?
Se1 Ho5 Se5 Ho1 -53.16(8) . . . . ?
Se2 Ho5 Se5 Ho1 -44.65(12) . . . . ?
I2 Ho5 Se5 Ho1 132.77(8) . . . . ?
S1 Ho1 Se5 Se6 -156.5(2) . . . . ?
S2 Ho1 Se5 Se6 -90.0(2) . . . . ?
S4 Ho1 Se5 Se6 30.6(2) 2_655 . . . ?
S3 Ho1 Se5 Se6 135.51(15) . . . . ?
Se3 Ho1 Se5 Se6 95.18(13) . . . . ?
Se1 Ho1 Se5 Se6 -72.53(12) . . . . ?
S1 Ho1 Se5 Ho5 -34.88(17) . . . . ?
S2 Ho1 Se5 Ho5 31.6(2) . . . . ?
S4 Ho1 Se5 Ho5 152.16(18) 2_655 . . . ?
S3 Ho1 Se5 Ho5 -102.90(13) . . . . ?
Se6 Ho1 Se5 Ho5 121.60(13) . . . . ?
Se3 Ho1 Se5 Ho5 -143.22(10) . . . . ?
Se1 Ho1 Se5 Ho5 49.07(8) . . . . ?
Ho5 Se5 Se6 Ho1 -64.21(11) . . . . ?
Ho5 Se5 Se6 Ho4 -138.51(11) . . . . ?
Ho1 Se5 Se6 Ho4 -74.30(9) . . . . ?
S1 Ho1 Se6 Se5 28.5(2) . . . . ?
S2 Ho1 Se6 Se5 137.38(14) . . . . ?
S4 Ho1 Se6 Se5 -152.13(19) 2_655 . . . ?
S3 Ho1 Se6 Se5 -103.9(3) . . . . ?
Se3 Ho1 Se6 Se5 -66.38(11) . . . . ?
Se1 Ho1 Se6 Se5 86.32(12) . . . . ?
S1 Ho1 Se6 Ho4 139.2(2) . . . . ?
S2 Ho1 Se6 Ho4 -111.89(13) . . . . ?
S4 Ho1 Se6 Ho4 -41.40(16) 2_655 . . . ?
S3 Ho1 Se6 Ho4 6.8(3) . . . . ?
Se3 Ho1 Se6 Ho4 44.35(8) . . . . ?
Se1 Ho1 Se6 Ho4 -162.95(10) . . . . ?
Se5 Ho1 Se6 Ho4 110.73(12) . . . . ?
O5 Ho4 Se6 Se5 -66.7(5) . . . . ?
O4 Ho4 Se6 Se5 -155.0(5) . . . . ?
S4 Ho4 Se6 Se5 109.88(19) 2_655 . . . ?
Se3 Ho4 Se6 Se5 18.72(12) . . . . ?
Se4 Ho4 Se6 Se5 35.14(16) . . . . ?
I3 Ho4 Se6 Se5 -165.11(16) . . . . ?
O5 Ho4 Se6 Ho1 -132.5(4) . . . . ?
O4 Ho4 Se6 Ho1 139.1(5) . . . . ?
S4 Ho4 Se6 Ho1 44.01(16) 2_655 . . . ?
Se3 Ho4 Se6 Ho1 -47.15(8) . . . . ?
Se4 Ho4 Se6 Ho1 -30.73(12) . . . . ?
I3 Ho4 Se6 Ho1 129.02(17) . . . . ?
S4 Ho2 O1 C4 -139.2(18) . . . . ?
S2 Ho2 O1 C4 -50.7(18) . . . . ?
S1 Ho2 O1 C4 -79(5) . . . . ?
Se2 Ho2 O1 C4 44.1(19) . . . . ?
I1 Ho2 O1 C4 132.1(19) . . . . ?
S4 Ho2 O1 C1 34.1(18) . . . . ?
S2 Ho2 O1 C1 122.6(18) . . . . ?
S1 Ho2 O1 C1 94(5) . . . . ?
Se2 Ho2 O1 C1 -142.6(17) . . . . ?
I1 Ho2 O1 C1 -54.6(17) . . . . ?
C4 O1 C1 C2 8(3) . . . . ?
Ho2 O1 C1 C2 -166.5(16) . . . . ?
O1 C1 C2 C3 -30(3) . . . . ?
C1 C2 C3 C4 39(3) . . . . ?
C1 O1 C4 C3 14(3) . . . . ?
Ho2 O1 C4 C3 -171.8(15) . . . . ?
C2 C3 C4 O1 -32(3) . . . . ?
O3 Ho3 O2 C5 123(2) . . . . ?
S3 Ho3 O2 C5 -60(2) . . . . ?
S4 Ho3 O2 C5 173(73) 2_655 . . . ?
S1 Ho3 O2 C5 -146(2) 2_655 . . . ?
Se4 Ho3 O2 C5 32(2) . . . . ?
O3 Ho3 O2 C8 -63.4(19) . . . . ?
S3 Ho3 O2 C8 113.7(19) . . . . ?
S4 Ho3 O2 C8 -14(15) 2_655 . . . ?
S1 Ho3 O2 C8 27.2(19) 2_655 . . . ?
Se4 Ho3 O2 C8 -154.2(19) . . . . ?
C8 O2 C5 C6 -22(3) . . . . ?
Ho3 O2 C5 C6 151.9(18) . . . . ?
O2 C5 C6 C7 20(4) . . . . ?
C5 C6 C7 C8 -11(4) . . . . ?
C5 O2 C8 C7 16(3) . . . . ?
Ho3 O2 C8 C7 -158.6(18) . . . . ?
C6 C7 C8 O2 -2(4) . . . . ?
O2 Ho3 O3 C9 -49.3(19) . . . . ?
S3 Ho3 O3 C9 -69(4) . . . . ?
S4 Ho3 O3 C9 132.2(18) 2_655 . . . ?
S1 Ho3 O3 C9 -143.4(19) 2_655 . . . ?
Se4 Ho3 O3 C9 45.8(19) . . . . ?
O2 Ho3 O3 C12 140.0(18) . . . . ?
S3 Ho3 O3 C12 120(3) . . . . ?
S4 Ho3 O3 C12 -38.5(17) 2_655 . . . ?
S1 Ho3 O3 C12 45.9(17) 2_655 . . . ?
Se4 Ho3 O3 C12 -124.9(17) . . . . ?
C12 O3 C9 C10 -10(3) . . . . ?
Ho3 O3 C9 C10 177.5(16) . . . . ?
O3 C9 C10 C11 -12(3) . . . . ?
C9 C10 C11 C12 28(3) . . . . ?
C9 O3 C12 C11 28(3) . . . . ?
Ho3 O3 C12 C11 -159.3(16) . . . . ?
C10 C11 C12 O3 -35(3) . . . . ?
O5 Ho4 O4 C16 -30.1(19) . . . . ?
S4 Ho4 O4 C16 139.6(19) 2_655 . . . ?
Se3 Ho4 O4 C16 52(2) . . . . ?
Se4 Ho4 O4 C16 -142.2(16) . . . . ?
Se6 Ho4 O4 C16 63.8(19) . . . . ?
I3 Ho4 O4 C16 -120.6(19) . . . . ?
O5 Ho4 O4 C13 144.4(19) . . . . ?
S4 Ho4 O4 C13 -45.9(19) 2_655 . . . ?
Se3 Ho4 O4 C13 -133.5(17) . . . . ?
Se4 Ho4 O4 C13 32(3) . . . . ?
Se6 Ho4 O4 C13 -121.7(19) . . . . ?
I3 Ho4 O4 C13 53.8(19) . . . . ?
C16 O4 C13 C14 -15(3) . . . . ?
Ho4 O4 C13 C14 169.2(17) . . . . ?
O4 C13 C14 C15 -10(3) . . . . ?
C13 C14 C15 C16 30(3) . . . . ?
C13 O4 C16 C15 34(3) . . . . ?
Ho4 O4 C16 C15 -151.1(17) . . . . ?
C14 C15 C16 O4 -38(3) . . . . ?
O4 Ho4 O5 C20 -138.1(19) . . . . ?
S4 Ho4 O5 C20 130(3) 2_655 . . . ?
Se3 Ho4 O5 C20 72.8(19) . . . . ?
Se4 Ho4 O5 C20 23.8(19) . . . . ?
Se6 Ho4 O5 C20 149.0(19) . . . . ?
I3 Ho4 O5 C20 -56.9(19) . . . . ?
O4 Ho4 O5 C17 76.7(19) . . . . ?
S4 Ho4 O5 C17 -15(4) 2_655 . . . ?
Se3 Ho4 O5 C17 -72.4(19) . . . . ?
Se4 Ho4 O5 C17 -121.4(19) . . . . ?
Se6 Ho4 O5 C17 3.9(19) . . . . ?
I3 Ho4 O5 C17 157.9(19) . . . . ?
C20 O5 C17 C18 -1(3) . . . . ?
Ho4 O5 C17 C18 146(2) . . . . ?
O5 C17 C18 C19 7(4) . . . . ?
C17 C18 C19 C20 -10(4) . . . . ?
C17 O5 C20 C19 -5(3) . . . . ?
Ho4 O5 C20 C19 -155(2) . . . . ?
C18 C19 C20 O5 9(4) . . . . ?
O7 Ho5 O6 C21 -162(2) . . . . ?
S1 Ho5 O6 C21 -156(3) . . . . ?
Se1 Ho5 O6 C21 -30(2) . . . . ?
Se2 Ho5 O6 C21 -80(2) . . . . ?
Se5 Ho5 O6 C21 47(2) . . . . ?
I2 Ho5 O6 C21 114(2) . . . . ?
O7 Ho5 O6 C24 43.3(19) . . . . ?
S1 Ho5 O6 C24 49(4) . . . . ?
Se1 Ho5 O6 C24 174.9(19) . . . . ?
Se2 Ho5 O6 C24 125.2(19) . . . . ?
Se5 Ho5 O6 C24 -108.2(19) . . . . ?
I2 Ho5 O6 C24 -41.6(19) . . . . ?
C24 O6 C21 C22 9(3) . . . . ?
Ho5 O6 C21 C22 -150(2) . . . . ?
O6 C21 C22 C23 17(4) . . . . ?
C21 C22 C23 C24 -36(4) . . . . ?
C22 C23 C24 O6 42(4) . . . . ?
C21 O6 C24 C23 -33(3) . . . . ?
Ho5 O6 C24 C23 125(2) . . . . ?
O6 Ho5 O7 C28 -127(2) . . . . ?
S1 Ho5 O7 C28 54(2) . . . . ?
Se1 Ho5 O7 C28 144.8(19) . . . . ?
Se2 Ho5 O7 C28 138(2) . . . . ?
Se5 Ho5 O7 C28 -35(2) . . . . ?
I2 Ho5 O7 C28 -41(2) . . . . ?
O6 Ho5 O7 C25 58.6(17) . . . . ?
S1 Ho5 O7 C25 -120.5(17) . . . . ?
Se1 Ho5 O7 C25 -29.3(19) . . . . ?
Se2 Ho5 O7 C25 -36.3(17) . . . . ?
Se5 Ho5 O7 C25 150.8(15) . . . . ?
I2 Ho5 O7 C25 145.2(17) . . . . ?
C28 O7 C25 C26 25(3) . . . . ?
Ho5 O7 C25 C26 -159.9(17) . . . . ?
O7 C25 C26 C27 -35(3) . . . . ?
C25 C26 C27 C28 35(4) . . . . ?
C25 O7 C28 C27 -4(3) . . . . ?
Ho5 O7 C28 C27 -178(2) . . . . ?
C26 C27 C28 O7 -21(4) . . . . ?
C84 O8 C81 C82 2(4) . . . . ?
O8 C81 C82 C83 17(4) . . . . ?
C81 C82 C83 C84 -29(4) . . . . ?
C81 O8 C84 C83 -20(4) . . . . ?
C82 C83 C84 O8 30(4) . . . . ?
C94 O9 C91 C92 20(11) . . . . ?
O9 C91 C92 C93 -20(10) . . . . ?
C91 C92 C93 C94 13(12) . . . . ?
C92 C93 C94 O9 -1(14) . . . . ?
C91 O9 C94 C93 -11(13) . . . . ?
